data_2241025
loop_
_publ_author_name
'Decato, Daniel A.'
'Berryman, Orion B.'

_publ_section_title
;
 Crystal structure of [1,1':3',1''-terphenyl]-2',3,3''-tricarboxylic acid
;
_journal_coeditor_code LD2133
_journal_issue 9
_journal_name_full 'Acta Crystallographica Section E'
_journal_page_first o667
_journal_page_last o668
_journal_paper_doi 10.1107/S2056989015015029
_journal_volume 71
_journal_year 2015
_chemical_formula_iupac 'C21 H14 O6'
_chemical_formula_moiety 'C21 H14 O6'
_chemical_formula_sum 'C21 H14 O6'
_chemical_formula_weight 362.32
_chemical_name_systematic
;
[1,1':3',1''-Terphenyl]-2',3,3''-tricarboxylic acid
;
_space_group_crystal_system orthorhombic
_space_group_IT_number 29
_space_group_name_Hall 'P 2c -2ac'
_space_group_name_H-M_alt 'P c a 21'
_symmetry_space_group_name_Hall 'P 2c -2ac'
_symmetry_space_group_name_H-M 'P c a 21'
_atom_sites_solution_hydrogens mixed
_atom_sites_solution_primary direct
_audit_creation_method
;
Olex2 1.2
(compiled 2015.01.26 svn.r3150 for OlexSys, GUI svn.r4998)
;
_cell_angle_alpha 90
_cell_angle_beta 90
_cell_angle_gamma 90
_cell_formula_units_Z 8
_cell_length_a 23.1735(9)
_cell_length_b 7.2480(2)
_cell_length_c 20.3320(8)
_cell_measurement_reflns_used 9141
_cell_measurement_temperature 100
_cell_measurement_theta_max 25.69
_cell_measurement_theta_min 3.11
_cell_volume 3415.0(2)
_computing_cell_refinement
;
SAINT (Bruker, 2012)
;
_computing_data_collection
;
APEX2 (Bruker, 2012)
;
_computing_data_reduction
;
SAINT (Bruker, 2012)
;
_computing_molecular_graphics
;
OLEX2 (Dolomanov <i>et al.</i>,  2009)
;
_computing_publication_material
;
OLEX2 (Dolomanov <i>et al.</i>,  2009)
;
_computing_structure_refinement
;
SHELXL2014 (Sheldrick, 2015b)
;
_computing_structure_solution
;
SHELXT (Sheldrick, 2015a)
;
_diffrn_ambient_temperature 100
_diffrn_detector_area_resol_mean 10.5
_diffrn_measured_fraction_theta_full 0.998
_diffrn_measured_fraction_theta_max 0.998
_diffrn_measurement_device 'Fixed Chi Three-Circle Diffractometer'
_diffrn_measurement_device_type 'Bruker D8 VENTURE DUO'
_diffrn_measurement_method '\w and \f scans'
_diffrn_radiation_monochromator 'TRIUMPH graphite'
_diffrn_radiation_type MoK\a
_diffrn_radiation_wavelength 0.71073
_diffrn_reflns_av_R_equivalents 0.0279
_diffrn_reflns_limit_h_max 28
_diffrn_reflns_limit_h_min -28
_diffrn_reflns_limit_k_max 8
_diffrn_reflns_limit_k_min -7
_diffrn_reflns_limit_l_max 24
_diffrn_reflns_limit_l_min -24
_diffrn_reflns_number 46489
_diffrn_reflns_theta_full 25.242
_diffrn_reflns_theta_max 25.689
_diffrn_reflns_theta_min 2.945
_diffrn_standards_number 0
_exptl_absorpt_coefficient_mu 0.104
_exptl_absorpt_correction_T_max 0.7453
_exptl_absorpt_correction_T_min 0.6951
_exptl_absorpt_correction_type multi-scan
_exptl_absorpt_process_details
;
(SADABS; Bruker, 2012)
;
_exptl_crystal_colour clear
_exptl_crystal_density_diffrn 1.409
_exptl_crystal_description needle
_exptl_crystal_F_000 1504
_exptl_crystal_size_max 0.3
_exptl_crystal_size_mid 0.05
_exptl_crystal_size_min 0.05
_refine_diff_density_max 0.269
_refine_diff_density_min -0.171
_refine_ls_extinction_method none
_refine_ls_goodness_of_fit_ref 1.049
_refine_ls_hydrogen_treatment mixed
_refine_ls_matrix_type full
_refine_ls_number_parameters 511
_refine_ls_number_reflns 6467
_refine_ls_number_restraints 2
_refine_ls_restrained_S_all 1.049
_refine_ls_R_factor_all 0.0427
_refine_ls_R_factor_gt 0.0366
_refine_ls_shift/su_max 0.000
_refine_ls_shift/su_mean 0.000
_refine_ls_structure_factor_coef Fsqd
_refine_ls_weighting_details 'w=1/[\s^2^(Fo^2^)+(0.0518P)^2^+1.0855P] where P=(Fo^2^+2Fc^2^)/3'
_refine_ls_weighting_scheme calc
_refine_ls_wR_factor_gt 0.0869
_refine_ls_wR_factor_ref 0.0911
_reflns_number_gt 5899
_reflns_number_total 6467
_reflns_threshold_expression 'I > 2\s(I)'
_cod_data_source_file ld2133sup1.cif
_cod_data_source_block I
_cod_database_code 2241025
_shelx_space_group_comment
;
The symmetry employed for this shelxl refinement is uniquely defined
by the following loop, which should always be used as a source of
symmetry information in preference to the above space-group names.
They are only intended as comments.
;

loop_
_space_group_symop_operation_xyz
'x, y, z'
'-x, -y, z+1/2'
'x+1/2, -y, z'
'-x+1/2, y, z+1/2'

loop_
_atom_site_type_symbol
_atom_site_label
_atom_site_fract_x
_atom_site_fract_y
_atom_site_fract_z
_atom_site_U_iso_or_equiv
_atom_site_adp_type
_atom_site_calc_flag
_atom_site_occupancy
O O1 0.96578(9) 0.7615(3) 0.28358(11) 0.0228(5) Uani d 1
O O2 0.89715(9) 0.5814(3) 0.32756(11) 0.0244(5) Uani d 1
H H2 0.8852(17) 0.572(5) 0.285(2) 0.042(11) Uiso d 1
O O3 1.10167(9) 0.0388(3) 0.28278(11) 0.0303(5) Uani d 1
O O4 1.01069(10) 0.0942(3) 0.31188(12) 0.0306(5) Uani d 1
H H4 1.006(2) -0.025(8) 0.301(3) 0.085(18) Uiso d 1
O O5 0.65152(9) 0.9096(3) 0.43665(11) 0.0258(5) Uani d 1
O O6 0.70682(9) 0.7133(3) 0.49305(12) 0.0285(5) Uani d 1
C C1 0.95397(12) 0.7560(4) 0.40061(15) 0.0188(6) Uani d 1
C C2 1.00836(13) 0.7148(4) 0.42736(15) 0.0200(6) Uani d 1
C C3 1.02024(14) 0.7721(4) 0.49135(16) 0.0214(7) Uani d 1
H H3 1.0572 0.7495 0.5098 0.026 Uiso calc 1
C C4 0.97881(14) 0.8613(4) 0.52817(16) 0.0235(7) Uani d 1
H H4A 0.9872 0.8968 0.5721 0.028 Uiso calc 1
C C5 0.92531(13) 0.8995(4) 0.50187(15) 0.0228(7) Uani d 1
H H5 0.8969 0.9586 0.5282 0.027 Uiso calc 1
C C6 0.91246(13) 0.8522(4) 0.43706(15) 0.0197(6) Uani d 1
C C7 1.05206(13) 0.6053(4) 0.38977(15) 0.0188(6) Uani d 1
C C8 1.03776(13) 0.4318(4) 0.36459(15) 0.0201(7) Uani d 1
H H8 0.9999 0.3841 0.3704 0.024 Uiso calc 1
C C9 1.07890(13) 0.3293(4) 0.33113(14) 0.0178(6) Uani d 1
C C10 1.13447(14) 0.3978(4) 0.32208(16) 0.0239(7) Uani d 1
H H10 1.1625 0.3272 0.2991 0.029 Uiso calc 1
C C11 1.14841(13) 0.5694(4) 0.34687(16) 0.0251(7) Uani d 1
H H11 1.1861 0.6178 0.3404 0.030 Uiso calc 1
C C12 1.10790(13) 0.6712(4) 0.38102(15) 0.0221(6) Uani d 1
H H12 1.1183 0.7878 0.3988 0.026 Uiso calc 1
C C13 0.85570(13) 0.9045(4) 0.40774(15) 0.0203(6) Uani d 1
C C14 0.80514(13) 0.8518(4) 0.43914(15) 0.0212(7) Uani d 1
H H14 0.8072 0.7839 0.4790 0.025 Uiso calc 1
C C15 0.75168(13) 0.8969(4) 0.41302(16) 0.0205(6) Uani d 1
C C16 0.74787(13) 0.9963(4) 0.35433(16) 0.0226(7) Uani d 1
H H16 0.7113 1.0245 0.3357 0.027 Uiso calc 1
C C17 0.79797(13) 1.0528(4) 0.32379(16) 0.0243(7) Uani d 1
H H17 0.7959 1.1237 0.2846 0.029 Uiso calc 1
C C18 0.85140(13) 1.0069(4) 0.34989(16) 0.0233(7) Uani d 1
H H18 0.8855 1.0459 0.3280 0.028 Uiso calc 1
C C19 0.94049(13) 0.7010(4) 0.33133(15) 0.0199(6) Uani d 1
C C20 1.06555(13) 0.1399(4) 0.30611(14) 0.0209(6) Uani d 1
C C21 0.69880(13) 0.8403(4) 0.44841(16) 0.0220(6) Uani d 1
O O1' 0.29732(9) 0.7389(3) 0.70997(10) 0.0213(5) Uani d 1
O O2' 0.36530(10) 0.9209(3) 0.66648(12) 0.0265(5) Uani d 1
H H2' 0.376(2) 0.949(7) 0.706(3) 0.070(15) Uiso d 1
O O3' 0.16368(9) 1.4521(3) 0.71744(11) 0.0247(5) Uani d 1
O O4' 0.25240(10) 1.4042(3) 0.67837(12) 0.0282(5) Uani d 1
H H4' 0.2621(18) 1.507(7) 0.693(2) 0.054(13) Uiso d 1
O O5' 0.61435(9) 0.6032(3) 0.55199(11) 0.0247(5) Uani d 1
O O6' 0.55852(10) 0.7980(3) 0.49534(11) 0.0271(5) Uani d 1
C C1' 0.31076(12) 0.7424(4) 0.59342(15) 0.0191(6) Uani d 1
C C2' 0.25613(13) 0.7813(4) 0.56681(15) 0.0193(6) Uani d 1
C C3' 0.24393(13) 0.7237(4) 0.50299(16) 0.0216(7) Uani d 1
H H3' 0.2067 0.7449 0.4850 0.026 Uiso calc 1
C C4' 0.28570(14) 0.6353(4) 0.46537(16) 0.0245(7) Uani d 1
H H4'A 0.2771 0.5986 0.4216 0.029 Uiso calc 1
C C5' 0.33996(13) 0.6003(4) 0.49149(16) 0.0214(6) Uani d 1
H H5' 0.3685 0.5418 0.4652 0.026 Uiso calc 1
C C6' 0.35278(13) 0.6504(4) 0.55605(15) 0.0198(6) Uani d 1
C C7' 0.21240(13) 0.8890(4) 0.60456(16) 0.0209(7) Uani d 1
C C8' 0.22618(12) 1.0626(4) 0.63010(14) 0.0183(6) Uani d 1
H H8' 0.2640 1.1105 0.6247 0.022 Uiso calc 1
C C9' 0.18463(13) 1.1658(4) 0.66341(15) 0.0198(6) Uani d 1
C C10' 0.12932(13) 1.0961(4) 0.67205(15) 0.0212(6) Uani d 1
H H10' 0.1011 1.1663 0.6949 0.025 Uiso calc 1
C C11' 0.11546(13) 0.9241(4) 0.64717(17) 0.0242(7) Uani d 1
H H11' 0.0777 0.8760 0.6532 0.029 Uiso calc 1
C C12' 0.15643(13) 0.8211(4) 0.61342(16) 0.0228(7) Uani d 1
H H12' 0.1464 0.7036 0.5962 0.027 Uiso calc 1
C C13' 0.41042(13) 0.6027(4) 0.58405(15) 0.0198(6) Uani d 1
C C14' 0.46007(13) 0.6550(4) 0.55043(15) 0.0192(6) Uani d 1
H H14' 0.4569 0.7180 0.5096 0.023 Uiso calc 1
C C15' 0.51443(13) 0.6154(4) 0.57626(15) 0.0199(6) Uani d 1
C C16' 0.51981(13) 0.5223(4) 0.63543(15) 0.0231(7) Uani d 1
H H16' 0.5569 0.4950 0.6528 0.028 Uiso calc 1
C C17' 0.47048(13) 0.4694(4) 0.66912(16) 0.0252(7) Uani d 1
H H17' 0.4738 0.4067 0.7100 0.030 Uiso calc 1
C C18' 0.41620(13) 0.5075(4) 0.64352(16) 0.0252(7) Uani d 1
H H18' 0.3827 0.4685 0.6666 0.030 Uiso calc 1
C C19' 0.32344(12) 0.7990(4) 0.66247(15) 0.0183(6) Uani d 1
C C20' 0.19858(13) 1.3529(4) 0.68902(15) 0.0210(6) Uani d 1
C C21' 0.56704(13) 0.6716(4) 0.53989(14) 0.0197(6) Uani d 1
H H6' 0.5939(17) 0.824(6) 0.477(2) 0.045(12) Uiso d 1
H H6 0.6693(16) 0.681(8) 0.515(3) 0.098(19) Uiso d 1

loop_
_atom_site_aniso_label
_atom_site_aniso_U_11
_atom_site_aniso_U_22
_atom_site_aniso_U_33
_atom_site_aniso_U_12
_atom_site_aniso_U_13
_atom_site_aniso_U_23
O1 0.0208(11) 0.0242(11) 0.0235(11) 0.0006(8) -0.0009(9) -0.0026(9)
O2 0.0228(12) 0.0250(11) 0.0255(13) -0.0031(9) -0.0048(10) -0.0020(9)
O3 0.0304(12) 0.0302(12) 0.0304(13) 0.0075(10) 0.0024(10) -0.0070(10)
O4 0.0275(13) 0.0232(12) 0.0411(14) -0.0028(10) 0.0041(10) -0.0084(10)
O5 0.0209(11) 0.0256(11) 0.0309(12) 0.0030(9) 0.0016(9) 0.0029(10)
O6 0.0221(12) 0.0292(12) 0.0341(13) 0.0023(10) 0.0037(11) 0.0100(11)
C1 0.0199(15) 0.0150(14) 0.0215(15) -0.0009(11) -0.0003(12) 0.0006(11)
C2 0.0192(15) 0.0149(13) 0.0259(16) -0.0022(11) -0.0009(12) 0.0019(12)
C3 0.0224(16) 0.0195(15) 0.0225(17) -0.0004(12) -0.0040(14) 0.0022(13)
C4 0.0287(18) 0.0191(15) 0.0228(16) 0.0006(13) -0.0033(13) -0.0010(12)
C5 0.0252(17) 0.0213(15) 0.0218(16) -0.0007(12) 0.0047(13) -0.0016(13)
C6 0.0207(15) 0.0149(14) 0.0236(15) -0.0017(12) 0.0019(13) 0.0017(12)
C7 0.0217(16) 0.0163(14) 0.0183(15) 0.0021(12) -0.0029(12) 0.0022(12)
C8 0.0181(15) 0.0199(15) 0.0222(16) 0.0020(12) -0.0025(12) 0.0011(12)
C9 0.0166(15) 0.0189(14) 0.0178(14) 0.0028(11) -0.0020(12) 0.0042(11)
C10 0.0211(17) 0.0269(16) 0.0235(16) 0.0045(13) -0.0009(13) 0.0041(13)
C11 0.0166(16) 0.0287(17) 0.0299(18) -0.0010(12) -0.0020(13) 0.0061(14)
C12 0.0203(16) 0.0222(15) 0.0237(16) -0.0014(12) -0.0056(13) 0.0025(12)
C13 0.0201(15) 0.0173(14) 0.0234(16) 0.0029(12) 0.0012(13) -0.0033(12)
C14 0.0255(17) 0.0171(14) 0.0211(16) 0.0024(12) -0.0009(13) -0.0009(12)
C15 0.0206(15) 0.0158(13) 0.0250(16) 0.0026(12) -0.0001(12) -0.0050(12)
C16 0.0206(15) 0.0211(15) 0.0262(17) 0.0044(13) -0.0033(13) -0.0026(13)
C17 0.0252(17) 0.0252(15) 0.0225(17) 0.0048(13) 0.0026(13) -0.0007(13)
C18 0.0238(16) 0.0227(15) 0.0234(17) 0.0021(14) 0.0065(12) 0.0007(13)
C19 0.0173(15) 0.0159(14) 0.0264(16) 0.0051(12) -0.0016(13) -0.0044(12)
C20 0.0226(17) 0.0248(15) 0.0153(14) 0.0081(13) -0.0009(12) 0.0002(12)
C21 0.0227(17) 0.0170(14) 0.0261(16) 0.0037(12) -0.0006(13) -0.0049(12)
O1' 0.0212(11) 0.0221(11) 0.0207(11) -0.0001(8) 0.0011(9) -0.0013(9)
O2' 0.0268(12) 0.0283(11) 0.0244(12) -0.0108(9) -0.0009(10) -0.0065(10)
O3' 0.0237(11) 0.0205(11) 0.0301(12) 0.0016(9) 0.0070(10) -0.0003(9)
O4' 0.0217(11) 0.0201(11) 0.0428(15) -0.0052(9) 0.0083(10) -0.0080(11)
O5' 0.0205(12) 0.0258(11) 0.0277(12) 0.0002(9) 0.0022(9) 0.0023(10)
O6' 0.0232(12) 0.0300(12) 0.0280(12) 0.0029(9) 0.0047(10) 0.0076(10)
C1' 0.0191(15) 0.0141(13) 0.0241(16) -0.0039(11) -0.0004(13) 0.0006(12)
C2' 0.0209(16) 0.0136(13) 0.0233(16) -0.0028(11) -0.0002(12) 0.0020(12)
C3' 0.0221(16) 0.0162(14) 0.0264(17) -0.0011(12) -0.0064(13) 0.0002(12)
C4' 0.0330(18) 0.0204(16) 0.0201(15) -0.0046(13) -0.0039(13) -0.0020(12)
C5' 0.0235(17) 0.0177(14) 0.0229(15) -0.0012(12) 0.0020(13) -0.0020(12)
C6' 0.0204(16) 0.0157(13) 0.0234(15) -0.0037(11) 0.0000(12) -0.0017(12)
C7' 0.0201(16) 0.0197(14) 0.0227(16) -0.0001(12) -0.0060(13) 0.0049(12)
C8' 0.0140(15) 0.0198(15) 0.0212(16) -0.0025(11) -0.0027(12) 0.0031(12)
C9' 0.0228(15) 0.0182(14) 0.0185(14) -0.0001(12) -0.0024(13) 0.0029(12)
C10' 0.0171(15) 0.0237(15) 0.0227(15) 0.0025(12) 0.0018(13) 0.0025(12)
C11' 0.0151(16) 0.0265(16) 0.0309(18) -0.0040(12) -0.0045(13) 0.0029(14)
C12' 0.0203(16) 0.0181(14) 0.0301(17) -0.0029(12) -0.0057(13) -0.0005(12)
C13' 0.0217(15) 0.0152(13) 0.0226(16) -0.0012(12) 0.0011(12) -0.0024(12)
C14' 0.0240(16) 0.0155(13) 0.0180(14) 0.0003(11) 0.0029(12) -0.0023(12)
C15' 0.0245(16) 0.0146(14) 0.0205(15) 0.0011(12) 0.0003(12) -0.0041(12)
C16' 0.0241(16) 0.0230(15) 0.0221(16) 0.0028(13) -0.0014(12) -0.0017(12)
C17' 0.0275(17) 0.0275(16) 0.0207(16) 0.0011(13) -0.0002(13) 0.0040(14)
C18' 0.0226(16) 0.0256(16) 0.0272(18) 0.0000(14) 0.0057(13) 0.0026(14)
C19' 0.0151(14) 0.0174(13) 0.0223(15) 0.0017(11) -0.0002(13) -0.0004(12)
C20' 0.0211(16) 0.0202(14) 0.0217(15) -0.0021(13) 0.0026(13) 0.0052(12)
C21' 0.0224(16) 0.0167(13) 0.0198(15) -0.0017(12) -0.0019(12) -0.0023(12)

loop_
_atom_type_symbol
_atom_type_description
_atom_type_scat_dispersion_real
_atom_type_scat_dispersion_imag
_atom_type_scat_source
C C 0.0033 0.0016 'International Tables Vol C Tables 4.2.6.8 and 6.1.1.4'
H H 0.0000 0.0000 'International Tables Vol C Tables 4.2.6.8 and 6.1.1.4'
O O 0.0106 0.0060 'International Tables Vol C Tables 4.2.6.8 and 6.1.1.4'

loop_
_geom_angle_atom_site_label_1
_geom_angle_atom_site_label_2
_geom_angle_atom_site_label_3
_geom_angle
C19 O2 H2 110(3)
C20 O4 H4 109(3)
C21 O6 H6 111(3)
C2 C1 C19 119.7(3)
C6 C1 C2 121.1(3)
C6 C1 C19 119.2(3)
C1 C2 C7 121.5(3)
C3 C2 C1 118.4(3)
C3 C2 C7 120.1(3)
C2 C3 H3 119.7
C4 C3 C2 120.6(3)
C4 C3 H3 119.7
C3 C4 H4A 119.7
C5 C4 C3 120.7(3)
C5 C4 H4A 119.7
C4 C5 H5 119.7
C4 C5 C6 120.6(3)
C6 C5 H5 119.7
C1 C6 C13 121.3(3)
C5 C6 C1 118.4(3)
C5 C6 C13 120.2(3)
C8 C7 C2 120.2(3)
C12 C7 C2 120.9(3)
C12 C7 C8 118.9(3)
C7 C8 H8 120.0
C9 C8 C7 119.9(3)
C9 C8 H8 120.0
C8 C9 C10 120.6(3)
C8 C9 C20 121.1(3)
C10 C9 C20 118.3(3)
C9 C10 H10 120.3
C11 C10 C9 119.3(3)
C11 C10 H10 120.3
C10 C11 H11 119.8
C10 C11 C12 120.4(3)
C12 C11 H11 119.8
C7 C12 H12 119.5
C11 C12 C7 120.9(3)
C11 C12 H12 119.5
C14 C13 C6 119.3(3)
C14 C13 C18 118.3(3)
C18 C13 C6 122.3(3)
C13 C14 H14 119.6
C15 C14 C13 120.9(3)
C15 C14 H14 119.6
C14 C15 C16 120.3(3)
C14 C15 C21 119.2(3)
C16 C15 C21 120.4(3)
C15 C16 H16 120.5
C17 C16 C15 119.0(3)
C17 C16 H16 120.5
C16 C17 H17 119.7
C16 C17 C18 120.5(3)
C18 C17 H17 119.7
C13 C18 H18 119.5
C17 C18 C13 120.9(3)
C17 C18 H18 119.5
O1 C19 O2 123.6(3)
O1 C19 C1 123.7(3)
O2 C19 C1 112.7(3)
O3 C20 O4 123.3(3)
O3 C20 C9 123.1(3)
O4 C20 C9 113.6(2)
O5 C21 O6 123.4(3)
O5 C21 C15 122.1(3)
O6 C21 C15 114.6(3)
C19' O2' H2' 115(3)
C20' O4' H4' 117(3)
C21' O6' H6' 107(3)
C2' C1' C19' 119.0(3)
C6' C1' C2' 120.8(3)
C6' C1' C19' 120.2(3)
C1' C2' C7' 121.3(3)
C3' C2' C1' 118.8(3)
C3' C2' C7' 119.9(3)
C2' C3' H3' 119.7
C4' C3' C2' 120.7(3)
C4' C3' H3' 119.7
C3' C4' H4'A 119.9
C5' C4' C3' 120.3(3)
C5' C4' H4'A 119.9
C4' C5' H5' 119.8
C4' C5' C6' 120.4(3)
C6' C5' H5' 119.8
C1' C6' C13' 121.6(3)
C5' C6' C1' 119.1(3)
C5' C6' C13' 119.3(3)
C8' C7' C2' 120.5(3)
C8' C7' C12' 118.7(3)
C12' C7' C2' 120.8(3)
C7' C8' H8' 119.8
C9' C8' C7' 120.4(3)
C9' C8' H8' 119.8
C8' C9' C20' 120.6(3)
C10' C9' C8' 120.2(3)
C10' C9' C20' 119.2(3)
C9' C10' H10' 120.1
C11' C10' C9' 119.7(3)
C11' C10' H10' 120.1
C10' C11' H11' 119.8
C10' C11' C12' 120.4(3)
C12' C11' H11' 119.8
C7' C12' H12' 119.7
C11' C12' C7' 120.6(3)
C11' C12' H12' 119.7
C14' C13' C6' 119.3(3)
C14' C13' C18' 118.7(3)
C18' C13' C6' 122.0(3)
C13' C14' H14' 119.8
C13' C14' C15' 120.4(3)
C15' C14' H14' 119.8
C14' C15' C21' 119.9(3)
C16' C15' C14' 120.6(3)
C16' C15' C21' 119.5(3)
C15' C16' H16' 120.3
C15' C16' C17' 119.3(3)
C17' C16' H16' 120.3
C16' C17' H17' 119.8
C16' C17' C18' 120.4(3)
C18' C17' H17' 119.8
C13' C18' H18' 119.7
C17' C18' C13' 120.6(3)
C17' C18' H18' 119.7
O1' C19' O2' 123.8(3)
O1' C19' C1' 123.3(3)
O2' C19' C1' 112.9(3)
O3' C20' O4' 122.4(3)
O3' C20' C9' 123.8(3)
O4' C20' C9' 113.9(3)
O5' C21' O6' 123.9(3)
O5' C21' C15' 121.5(3)
O6' C21' C15' 114.5(3)

loop_
_geom_bond_atom_site_label_1
_geom_bond_atom_site_label_2
_geom_bond_distance
O1 C19 1.216(4)
O2 H2 0.91(5)
O2 C19 1.329(4)
O3 C20 1.209(4)
O4 H4 0.90(6)
O4 C20 1.319(4)
O5 C21 1.229(4)
O6 C21 1.306(4)
O6 H6 1.01(3)
C1 C2 1.405(4)
C1 C6 1.400(4)
C1 C19 1.497(4)
C2 C3 1.393(5)
C2 C7 1.496(4)
C3 H3 0.9500
C3 C4 1.378(4)
C4 H4A 0.9500
C4 C5 1.378(4)
C5 H5 0.9500
C5 C6 1.394(5)
C6 C13 1.493(4)
C7 C8 1.398(4)
C7 C12 1.391(4)
C8 H8 0.9500
C8 C9 1.387(4)
C9 C10 1.393(4)
C9 C20 1.496(4)
C10 H10 0.9500
C10 C11 1.380(5)
C11 H11 0.9500
C11 C12 1.381(5)
C12 H12 0.9500
C13 C14 1.388(4)
C13 C18 1.394(5)
C14 H14 0.9500
C14 C15 1.387(4)
C15 C16 1.397(5)
C15 C21 1.479(5)
C16 H16 0.9500
C16 C17 1.379(5)
C17 H17 0.9500
C17 C18 1.387(4)
C18 H18 0.9500
O1' C19' 1.220(4)
O2' H2' 0.87(6)
O2' C19' 1.314(4)
O3' C20' 1.227(4)
O4' H4' 0.84(5)
O4' C20' 1.319(4)
O5' C21' 1.228(4)
O6' C21' 1.303(4)
O6' H6' 0.92(4)
C1' C2' 1.405(4)
C1' C6' 1.404(4)
C1' C19' 1.492(4)
C2' C3' 1.392(4)
C2' C7' 1.491(4)
C3' H3' 0.9500
C3' C4' 1.390(4)
C4' H4'A 0.9500
C4' C5' 1.388(4)
C5' H5' 0.9500
C5' C6' 1.394(4)
C6' C13' 1.493(4)
C7' C8' 1.398(4)
C7' C12' 1.399(4)
C8' H8' 0.9500
C8' C9' 1.395(4)
C9' C10' 1.389(4)
C9' C20' 1.488(4)
C10' H10' 0.9500
C10' C11' 1.384(4)
C11' H11' 0.9500
C11' C12' 1.389(5)
C12' H12' 0.9500
C13' C14' 1.391(4)
C13' C18' 1.399(4)
C14' H14' 0.9500
C14' C15' 1.394(4)
C15' C16' 1.385(4)
C15' C21' 1.483(4)
C16' H16' 0.9500
C16' C17' 1.387(4)
C17' H17' 0.9500
C17' C18' 1.389(4)
C18' H18' 0.9500

loop_
_geom_hbond_atom_site_label_D
_geom_hbond_atom_site_label_H
_geom_hbond_atom_site_label_A
_geom_hbond_site_symmetry_A
_geom_hbond_distance_DH
_geom_hbond_distance_HA
_geom_hbond_distance_DA
_geom_hbond_angle_DHA
O2 H2 O3' 2_674 0.91(5) 1.79(5) 2.657(3) 159(4)
O4 H4 O1 1_545 0.90(6) 1.84(6) 2.689(3) 156(5)
O2' H2' O3 4_665 0.87(6) 1.76(6) 2.628(3) 171(5)
O4' H4' O1' 1_565 0.84(5) 1.90(5) 2.717(3) 166(4)
O6' H6' O5 . 0.92(4) 1.69(4) 2.593(3) 168(4)
O6 H6 O5' . 1.01(3) 1.58(3) 2.581(3) 172(6)

loop_
_geom_torsion_atom_site_label_1
_geom_torsion_atom_site_label_2
_geom_torsion_atom_site_label_3
_geom_torsion_atom_site_label_4
_geom_torsion
C1 C2 C3 C4 2.2(4)
C1 C2 C7 C8 -54.7(4)
C1 C2 C7 C12 127.4(3)
C1 C6 C13 C14 125.4(3)
C1 C6 C13 C18 -55.3(4)
C2 C1 C6 C5 -2.8(4)
C2 C1 C6 C13 176.9(3)
C2 C1 C19 O1 -63.6(4)
C2 C1 C19 O2 117.5(3)
C2 C3 C4 C5 -1.6(5)
C2 C7 C8 C9 -178.5(3)
C2 C7 C12 C11 179.4(3)
C3 C2 C7 C8 122.8(3)
C3 C2 C7 C12 -55.2(4)
C3 C4 C5 C6 -1.4(5)
C4 C5 C6 C1 3.5(4)
C4 C5 C6 C13 -176.2(3)
C5 C6 C13 C14 -54.9(4)
C5 C6 C13 C18 124.4(3)
C6 C1 C2 C3 0.0(4)
C6 C1 C2 C7 177.4(3)
C6 C1 C19 O1 114.7(3)
C6 C1 C19 O2 -64.1(3)
C6 C13 C14 C15 -179.5(3)
C6 C13 C18 C17 179.8(3)
C7 C2 C3 C4 -175.3(3)
C7 C8 C9 C10 -0.2(4)
C7 C8 C9 C20 177.4(3)
C8 C7 C12 C11 1.4(4)
C8 C9 C10 C11 0.1(4)
C8 C9 C20 O3 -172.2(3)
C8 C9 C20 O4 7.9(4)
C9 C10 C11 C12 0.8(5)
C10 C9 C20 O3 5.5(4)
C10 C9 C20 O4 -174.4(3)
C10 C11 C12 C7 -1.5(5)
C12 C7 C8 C9 -0.5(4)
C13 C14 C15 C16 0.1(4)
C13 C14 C15 C21 -179.2(3)
C14 C13 C18 C17 -0.9(4)
C14 C15 C16 C17 -1.7(4)
C14 C15 C21 O5 163.2(3)
C14 C15 C21 O6 -16.1(4)
C15 C16 C17 C18 1.9(5)
C16 C15 C21 O5 -16.1(4)
C16 C15 C21 O6 164.5(3)
C16 C17 C18 C13 -0.6(5)
C18 C13 C14 C15 1.1(4)
C19 C1 C2 C3 178.3(3)
C19 C1 C2 C7 -4.2(4)
C19 C1 C6 C5 178.9(3)
C19 C1 C6 C13 -1.4(4)
C20 C9 C10 C11 -177.6(3)
C21 C15 C16 C17 177.7(3)
C1' C2' C3' C4' -2.3(4)
C1' C2' C7' C8' 54.2(4)
C1' C2' C7' C12' -127.7(3)
C1' C6' C13' C14' -127.7(3)
C1' C6' C13' C18' 52.0(4)
C2' C1' C6' C5' 1.0(4)
C2' C1' C6' C13' -178.1(3)
C2' C1' C19' O1' 62.6(4)
C2' C1' C19' O2' -117.0(3)
C2' C3' C4' C5' 1.2(4)
C2' C7' C8' C9' 177.8(3)
C2' C7' C12' C11' -178.3(3)
C3' C2' C7' C8' -123.3(3)
C3' C2' C7' C12' 54.8(4)
C3' C4' C5' C6' 1.1(4)
C4' C5' C6' C1' -2.2(4)
C4' C5' C6' C13' 176.9(3)
C5' C6' C13' C14' 53.2(4)
C5' C6' C13' C18' -127.1(3)
C6' C1' C2' C3' 1.2(4)
C6' C1' C2' C7' -176.3(3)
C6' C1' C19' O1' -116.9(3)
C6' C1' C19' O2' 63.6(4)
C6' C13' C14' C15' 178.7(3)
C6' C13' C18' C17' -178.3(3)
C7' C2' C3' C4' 175.2(3)
C7' C8' C9' C10' 0.6(4)
C7' C8' C9' C20' -178.2(3)
C8' C7' C12' C11' -0.2(5)
C8' C9' C10' C11' -0.3(4)
C8' C9' C20' O3' 178.4(3)
C8' C9' C20' O4' -1.5(4)
C9' C10' C11' C12' -0.3(5)
C10' C9' C20' O3' -0.5(5)
C10' C9' C20' O4' 179.6(3)
C10' C11' C12' C7' 0.5(5)
C12' C7' C8' C9' -0.3(4)
C13' C14' C15' C16' 0.5(4)
C13' C14' C15' C21' 179.9(3)
C14' C13' C18' C17' 1.4(4)
C14' C15' C16' C17' -0.4(4)
C14' C15' C21' O5' -162.4(3)
C14' C15' C21' O6' 18.1(4)
C15' C16' C17' C18' 0.7(5)
C16' C15' C21' O5' 17.0(4)
C16' C15' C21' O6' -162.6(3)
C16' C17' C18' C13' -1.2(5)
C18' C13' C14' C15' -1.0(4)
C19' C1' C2' C3' -178.2(3)
C19' C1' C2' C7' 4.3(4)
C19' C1' C6' C5' -179.5(3)
C19' C1' C6' C13' 1.3(4)
C20' C9' C10' C11' 178.6(3)
C21' C15' C16' C17' -179.7(3)

_cod_database_fobs_code 2241025
